data_2212119
loop_
_publ_author_name
'Erben, Milan'
'C\'isa\<rov\'a, Ivana'
'Du\<sek, Michal'
'Vinkl\'arek, Jarom\'ir'

_publ_section_title
;
 1-[2-(Dimethylaminomethyl)phenyl]-2,3,4,5-tetraphenylcyclopentadien-1-ol
;
_journal_coeditor_code CV2168
_journal_issue 2
_journal_name_full 'Acta Crystallographica Section E'
_journal_page_first o577
_journal_page_last o579
_journal_paper_doi 10.1107/S1600536806056170
_journal_volume 63
_journal_year 2007
_chemical_formula_iupac 'C38 H33 N O'
_chemical_formula_moiety 'C38 H33 N O'
_chemical_formula_sum 'C38 H33 N O'
_chemical_formula_weight 519.65
_chemical_melting_point 428
_chemical_name_systematic
;
1-[2-(Dimethylaminomethyl)phenyl]-2,3,4,5-tetraphenylcyclopentadien-1-ol
;
_space_group_IT_number 2
_symmetry_cell_setting triclinic
_symmetry_space_group_name_Hall '-P 1'
_symmetry_space_group_name_H-M 'P -1'
_atom_sites_solution_hydrogens difmap
_atom_sites_solution_primary direct
_atom_sites_solution_secondary difmap
_audit_creation_method SHELXL97
_cell_angle_alpha 91.3388(16)
_cell_angle_beta 100.0688(17)
_cell_angle_gamma 115.4451(11)
_cell_formula_units_Z 2
_cell_length_a 10.1507(3)
_cell_length_b 11.1701(3)
_cell_length_c 14.3299(3)
_cell_measurement_reflns_used 6037
_cell_measurement_temperature 150(2)
_cell_measurement_theta_max 27.5
_cell_measurement_theta_min 1
_cell_volume 1435.69(7)
_computing_cell_refinement 'COLLECT and DENZO'
_computing_data_collection 'COLLECT (Nonius, 1998) and DENZO (Otwinowski & Minor, 1997)'
_computing_data_reduction 'COLLECT and DENZO'
_computing_molecular_graphics 'PLATON (Spek, 2003)'
_computing_publication_material 'enCIFer (Allen <i>et al.</i>,  2004)'
_computing_structure_refinement 'SHELXL97 (Sheldrick, 1997)'
_computing_structure_solution 'SIR97 (Altomare <i>et al.</i>,  1999)'
_diffrn_ambient_temperature 150(2)
_diffrn_detector_area_resol_mean 9.091
_diffrn_measured_fraction_theta_full 0.997
_diffrn_measured_fraction_theta_max 0.997
_diffrn_measurement_device_type 'Nonius KappaCCD area-detector'
_diffrn_measurement_method '\f and \w scans to fill the Ewald sphere'
_diffrn_radiation_monochromator graphite
_diffrn_radiation_type MoK\a
_diffrn_radiation_wavelength 0.71073
_diffrn_reflns_av_R_equivalents 0.033
_diffrn_reflns_av_sigmaI/netI 0.0373
_diffrn_reflns_limit_h_max 13
_diffrn_reflns_limit_h_min -13
_diffrn_reflns_limit_k_max 14
_diffrn_reflns_limit_k_min -14
_diffrn_reflns_limit_l_max 18
_diffrn_reflns_limit_l_min -18
_diffrn_reflns_number 23210
_diffrn_reflns_theta_full 27.49
_diffrn_reflns_theta_max 27.49
_diffrn_reflns_theta_min 1.45
_diffrn_standards_decay_% 0
_diffrn_standards_interval_count 0
_diffrn_standards_number 0
_exptl_absorpt_coefficient_mu 0.071
_exptl_absorpt_correction_type none
_exptl_crystal_colour colourless
_exptl_crystal_density_diffrn 1.202
_exptl_crystal_density_method 'not measured'
_exptl_crystal_description prism
_exptl_crystal_F_000 552
_exptl_crystal_size_max 0.4
_exptl_crystal_size_mid 0.25
_exptl_crystal_size_min 0.18
_refine_diff_density_max 0.202
_refine_diff_density_min -0.217
_refine_ls_extinction_method none
_refine_ls_goodness_of_fit_ref 1.020
_refine_ls_hydrogen_treatment mixed
_refine_ls_matrix_type full
_refine_ls_number_parameters 367
_refine_ls_number_reflns 6577
_refine_ls_number_restraints 0
_refine_ls_restrained_S_all 1.020
_refine_ls_R_factor_all 0.0649
_refine_ls_R_factor_gt 0.0449
_refine_ls_shift/su_max 0.000
_refine_ls_shift/su_mean 0.000
_refine_ls_structure_factor_coef Fsqd
_refine_ls_weighting_details 'calc w = 1/[\s^2^(Fo^2^)+(0.0546P)^2^+0.4091P] where P=(Fo^2^+2Fc^2^)/3'
_refine_ls_weighting_scheme calc
_refine_ls_wR_factor_gt 0.1063
_refine_ls_wR_factor_ref 0.1193
_reflns_number_gt 4982
_reflns_number_total 6577
_reflns_threshold_expression I>2\s(I)
_cod_data_source_file cv2168.cif
_cod_data_source_block I
_cod_original_cell_volume 1435.69(6)
_cod_database_code 2212119
_cod_database_fobs_code 2212119

loop_
_symmetry_equiv_pos_as_xyz
'x, y, z'
'-x, -y, -z'

loop_
_atom_site_type_symbol
_atom_site_label
_atom_site_fract_x
_atom_site_fract_y
_atom_site_fract_z
_atom_site_U_iso_or_equiv
_atom_site_adp_type
_atom_site_calc_flag
_atom_site_refinement_flags
_atom_site_occupancy
C C1 0.43538(14) 0.46360(12) 0.18545(8) 0.0215(3) Uani d . 1
C C2 0.58389(14) 0.46480(12) 0.23292(9) 0.0213(3) Uani d . 1
C C3 0.65320(14) 0.56303(12) 0.30562(9) 0.0211(3) Uani d . 1
C C4 0.56418(14) 0.63871(12) 0.31017(9) 0.0213(3) Uani d . 1
C C5 0.44190(14) 0.58764(12) 0.23854(9) 0.0220(3) Uani d . 1
C C11 0.30835(14) 0.33460(12) 0.20779(9) 0.0216(3) Uani d . 1
C C12 0.19779(14) 0.23205(13) 0.14002(9) 0.0247(3) Uani d . 1
C C13 0.09481(16) 0.11987(14) 0.17302(10) 0.0338(3) Uani d . 1
H H13 0.0221 0.0512 0.1286 0.041 Uiso calc R 1
C C14 0.09672(17) 0.10696(15) 0.26840(11) 0.0369(4) Uani d . 1
H H14 0.0266 0.0310 0.2878 0.044 Uiso calc R 1
C C15 0.20399(16) 0.20822(14) 0.33494(10) 0.0303(3) Uani d . 1
H H15 0.2065 0.2016 0.3997 0.036 Uiso calc R 1
C C16 0.30750(15) 0.31942(13) 0.30443(9) 0.0255(3) Uani d . 1
H H16 0.3796 0.3870 0.3499 0.031 Uiso calc R 1
C C17 0.17914(15) 0.23150(14) 0.03303(9) 0.0270(3) Uani d . 1
H H17A 0.0891 0.1535 0.0030 0.032 Uiso calc R 1
H H17B 0.1667 0.3098 0.0150 0.032 Uiso calc R 1
C C18 0.32977(18) 0.11478(15) 0.02145(11) 0.0359(3) Uani d . 1
H H18A 0.2396 0.0349 -0.0015 0.054 Uiso calc R 1
H H18B 0.3580 0.1197 0.0895 0.054 Uiso calc R 1
H H18C 0.4078 0.1136 -0.0074 0.054 Uiso calc R 1
C C19 0.28084(18) 0.23510(16) -0.10642(10) 0.0401(4) Uani d . 1
H H19A 0.3655 0.2381 -0.1293 0.060 Uiso calc R 1
H H19B 0.2677 0.3132 -0.1210 0.060 Uiso calc R 1
H H19C 0.1933 0.1569 -0.1368 0.060 Uiso calc R 1
C C21 0.63257(14) 0.36414(13) 0.20549(9) 0.0247(3) Uani d . 1
C C22 0.67269(16) 0.35842(15) 0.11780(10) 0.0327(3) Uani d . 1
H H22 0.6645 0.4159 0.0737 0.039 Uiso calc R 1
C C23 0.72488(19) 0.26679(18) 0.09629(13) 0.0464(4) Uani d . 1
H H23 0.7525 0.2639 0.0380 0.056 Uiso calc R 1
C C24 0.7360(2) 0.18026(19) 0.16077(14) 0.0545(5) Uani d . 1
H H24 0.7718 0.1197 0.1462 0.065 Uiso calc R 1
C C25 0.6939(2) 0.18334(18) 0.24712(13) 0.0524(5) Uani d . 1
H H25 0.7000 0.1241 0.2903 0.063 Uiso calc R 1
C C26 0.64259(18) 0.27481(15) 0.26905(11) 0.0365(4) Uani d . 1
H H26 0.6144 0.2766 0.3272 0.044 Uiso calc R 1
C C31 0.79909(14) 0.59737(12) 0.36954(9) 0.0225(3) Uani d . 1
C C32 0.81595(16) 0.60790(13) 0.46826(9) 0.0279(3) Uani d . 1
H H32 0.7337 0.5909 0.4954 0.034 Uiso calc R 1
C C33 0.95460(17) 0.64359(14) 0.52677(10) 0.0344(3) Uani d . 1
H H33 0.9648 0.6502 0.5927 0.041 Uiso calc R 1
C C34 1.07694(17) 0.66909(15) 0.48706(11) 0.0363(4) Uani d . 1
H H34 1.1697 0.6932 0.5263 0.044 Uiso calc R 1
C C35 1.06244(16) 0.65899(15) 0.38939(11) 0.0361(3) Uani d . 1
H H35 1.1452 0.6764 0.3628 0.043 Uiso calc R 1
C C36 0.92423(15) 0.62287(14) 0.33098(10) 0.0300(3) Uani d . 1
H H36 0.9148 0.6155 0.2651 0.036 Uiso calc R 1
C C41 0.60974(14) 0.75458(12) 0.38148(9) 0.0221(3) Uani d . 1
C C42 0.74949(15) 0.86359(13) 0.39185(10) 0.0273(3) Uani d . 1
H H42 0.8164 0.8614 0.3558 0.033 Uiso calc R 1
C C43 0.78964(17) 0.97496(14) 0.45527(11) 0.0332(3) Uani d . 1
H H43 0.8822 1.0477 0.4607 0.040 Uiso calc R 1
C C44 0.69194(18) 0.97781(15) 0.51037(11) 0.0365(4) Uani d . 1
H H44 0.7185 1.0527 0.5527 0.044 Uiso calc R 1
C C45 0.55438(17) 0.86916(15) 0.50260(10) 0.0336(3) Uani d . 1
H H45 0.4893 0.8707 0.5404 0.040 Uiso calc R 1
C C46 0.51348(15) 0.75822(14) 0.43874(9) 0.0267(3) Uani d . 1
H H46 0.4210 0.6855 0.4340 0.032 Uiso calc R 1
C C51 0.33635(14) 0.64322(13) 0.20588(9) 0.0241(3) Uani d . 1
C C52 0.38298(16) 0.78141(14) 0.21629(10) 0.0304(3) Uani d . 1
H H52 0.4817 0.8378 0.2439 0.037 Uiso calc R 1
C C53 0.28544(18) 0.83556(16) 0.18632(11) 0.0363(3) Uani d . 1
H H53 0.3182 0.9274 0.1955 0.044 Uiso calc R 1
C C54 0.13909(18) 0.75359(16) 0.14273(11) 0.0369(4) Uani d . 1
H H54 0.0731 0.7898 0.1228 0.044 Uiso calc R 1
C C55 0.09216(17) 0.61756(16) 0.12915(11) 0.0350(3) Uani d . 1
H H55 -0.0055 0.5622 0.0987 0.042 Uiso calc R 1
C C56 0.18886(15) 0.56253(15) 0.16035(10) 0.0300(3) Uani d . 1
H H56 0.1551 0.4706 0.1509 0.036 Uiso calc R 1
N N1 0.30531(13) 0.23068(11) -0.00318(8) 0.0279(3) Uani d . 1
O O1 0.42618(10) 0.48103(9) 0.08751(6) 0.0247(2) Uani d . 1
H H1 0.410(2) 0.398(2) 0.0569(14) 0.063(6) Uiso d . 1

loop_
_atom_site_aniso_label
_atom_site_aniso_U_11
_atom_site_aniso_U_22
_atom_site_aniso_U_33
_atom_site_aniso_U_12
_atom_site_aniso_U_13
_atom_site_aniso_U_23
C1 0.0218(6) 0.0211(6) 0.0182(6) 0.0068(5) 0.0027(5) 0.0013(5)
C2 0.0202(6) 0.0212(6) 0.0208(6) 0.0069(5) 0.0058(5) 0.0027(5)
C3 0.0209(6) 0.0208(6) 0.0202(6) 0.0073(5) 0.0056(5) 0.0029(5)
C4 0.0219(6) 0.0183(6) 0.0213(6) 0.0060(5) 0.0061(5) 0.0021(5)
C5 0.0212(6) 0.0198(6) 0.0230(6) 0.0064(5) 0.0066(5) 0.0036(5)
C11 0.0204(6) 0.0200(6) 0.0234(6) 0.0080(5) 0.0046(5) 0.0026(5)
C12 0.0220(7) 0.0239(6) 0.0245(6) 0.0069(5) 0.0046(5) 0.0014(5)
C13 0.0283(7) 0.0266(7) 0.0331(8) -0.0003(6) 0.0073(6) -0.0017(6)
C14 0.0361(8) 0.0276(7) 0.0368(8) 0.0012(6) 0.0161(7) 0.0054(6)
C15 0.0348(8) 0.0311(7) 0.0262(7) 0.0132(6) 0.0122(6) 0.0060(6)
C16 0.0255(7) 0.0249(7) 0.0238(6) 0.0090(6) 0.0048(5) 0.0013(5)
C17 0.0232(7) 0.0244(7) 0.0242(7) 0.0039(6) -0.0001(5) -0.0006(5)
C18 0.0375(8) 0.0282(7) 0.0382(8) 0.0108(7) 0.0090(7) -0.0015(6)
C19 0.0421(9) 0.0341(8) 0.0237(7) -0.0020(7) 0.0073(6) -0.0012(6)
C21 0.0205(6) 0.0232(6) 0.0253(7) 0.0067(5) 0.0007(5) -0.0046(5)
C22 0.0296(8) 0.0331(8) 0.0312(7) 0.0099(6) 0.0074(6) -0.0041(6)
C23 0.0414(9) 0.0525(10) 0.0467(10) 0.0227(8) 0.0100(7) -0.0165(8)
C24 0.0570(12) 0.0545(11) 0.0597(12) 0.0394(10) -0.0051(9) -0.0214(9)
C25 0.0718(13) 0.0457(10) 0.0475(10) 0.0411(10) -0.0076(9) -0.0061(8)
C26 0.0465(9) 0.0341(8) 0.0301(8) 0.0220(7) 0.0002(7) -0.0022(6)
C31 0.0232(7) 0.0182(6) 0.0242(6) 0.0088(5) 0.0014(5) -0.0010(5)
C32 0.0309(7) 0.0261(7) 0.0255(7) 0.0129(6) 0.0025(5) -0.0014(5)
C33 0.0434(9) 0.0295(7) 0.0268(7) 0.0181(7) -0.0062(6) -0.0036(6)
C34 0.0298(8) 0.0284(7) 0.0429(9) 0.0130(6) -0.0114(6) -0.0059(6)
C35 0.0234(7) 0.0339(8) 0.0464(9) 0.0104(6) 0.0026(6) -0.0018(7)
C36 0.0255(7) 0.0319(7) 0.0289(7) 0.0102(6) 0.0036(6) -0.0003(6)
C41 0.0234(7) 0.0204(6) 0.0223(6) 0.0103(5) 0.0021(5) 0.0019(5)
C42 0.0259(7) 0.0234(7) 0.0306(7) 0.0091(6) 0.0057(5) 0.0030(5)
C43 0.0332(8) 0.0198(7) 0.0384(8) 0.0074(6) -0.0009(6) 0.0000(6)
C44 0.0488(9) 0.0261(7) 0.0342(8) 0.0195(7) 0.0002(7) -0.0055(6)
C45 0.0426(9) 0.0349(8) 0.0308(7) 0.0235(7) 0.0096(6) 0.0006(6)
C46 0.0267(7) 0.0248(7) 0.0286(7) 0.0115(6) 0.0054(5) 0.0024(5)
C51 0.0245(7) 0.0272(7) 0.0213(6) 0.0115(6) 0.0057(5) 0.0029(5)
C52 0.0294(7) 0.0274(7) 0.0317(7) 0.0114(6) 0.0019(6) 0.0045(6)
C53 0.0425(9) 0.0320(8) 0.0380(8) 0.0212(7) 0.0032(7) 0.0069(6)
C54 0.0389(9) 0.0478(9) 0.0345(8) 0.0290(8) 0.0060(7) 0.0092(7)
C55 0.0249(7) 0.0453(9) 0.0345(8) 0.0169(7) 0.0022(6) 0.0015(7)
C56 0.0251(7) 0.0307(7) 0.0322(7) 0.0110(6) 0.0046(6) -0.0002(6)
N1 0.0297(6) 0.0249(6) 0.0213(5) 0.0050(5) 0.0051(5) -0.0004(4)
O1 0.0280(5) 0.0217(5) 0.0187(4) 0.0064(4) 0.0033(4) 0.0022(4)

loop_
_atom_type_symbol
_atom_type_description
_atom_type_scat_dispersion_real
_atom_type_scat_dispersion_imag
_atom_type_scat_source
C C 0.0033 0.0016 'International Tables Vol C Tables 4.2.6.8 and 6.1.1.4'
H H 0.0000 0.0000 'International Tables Vol C Tables 4.2.6.8 and 6.1.1.4'
N N 0.0061 0.0033 'International Tables Vol C Tables 4.2.6.8 and 6.1.1.4'
O O 0.0106 0.0060 'International Tables Vol C Tables 4.2.6.8 and 6.1.1.4'

loop_
_geom_angle_atom_site_label_1
_geom_angle_atom_site_label_2
_geom_angle_atom_site_label_3
_geom_angle
O1 C1 C5 108.35(10)
O1 C1 C2 112.76(10)
C5 C1 C2 102.06(10)
O1 C1 C11 114.75(10)
C5 C1 C11 110.80(10)
C2 C1 C11 107.39(10)
C3 C2 C21 126.81(12)
C3 C2 C1 109.60(11)
C21 C2 C1 123.40(10)
C2 C3 C31 126.51(12)
C2 C3 C4 109.40(11)
C31 C3 C4 124.03(11)
C5 C4 C41 127.01(12)
C5 C4 C3 109.56(11)
C41 C4 C3 123.40(11)
C4 C5 C51 128.44(12)
C4 C5 C1 109.00(11)
C51 C5 C1 122.27(11)
C16 C11 C12 117.97(12)
C16 C11 C1 116.21(11)
C12 C11 C1 125.81(11)
C13 C12 C11 118.19(12)
C13 C12 C17 116.18(12)
C11 C12 C17 125.64(12)
C14 C13 C12 122.76(13)
C14 C13 H13 118.6
C12 C13 H13 118.6
C13 C14 C15 119.12(13)
C13 C14 H14 120.4
C15 C14 H14 120.4
C16 C15 C14 119.35(13)
C16 C15 H15 120.3
C14 C15 H15 120.3
C15 C16 C11 122.61(12)
C15 C16 H16 118.7
C11 C16 H16 118.7
N1 C17 C12 113.43(11)
N1 C17 H17A 108.9
C12 C17 H17A 108.9
N1 C17 H17B 108.9
C12 C17 H17B 108.9
H17A C17 H17B 107.7
N1 C18 H18A 109.5
N1 C18 H18B 109.5
H18A C18 H18B 109.5
N1 C18 H18C 109.5
H18A C18 H18C 109.5
H18B C18 H18C 109.5
N1 C19 H19A 109.5
N1 C19 H19B 109.5
H19A C19 H19B 109.5
N1 C19 H19C 109.5
H19A C19 H19C 109.5
H19B C19 H19C 109.5
C26 C21 C22 118.73(13)
C26 C21 C2 119.68(12)
C22 C21 C2 121.57(13)
C23 C22 C21 120.02(15)
C23 C22 H22 120.0
C21 C22 H22 120.0
C24 C23 C22 120.40(16)
C24 C23 H23 119.8
C22 C23 H23 119.8
C23 C24 C25 120.08(16)
C23 C24 H24 120.0
C25 C24 H24 120.0
C24 C25 C26 119.73(17)
C24 C25 H25 120.1
C26 C25 H25 120.1
C25 C26 C21 121.03(15)
C25 C26 H26 119.5
C21 C26 H26 119.5
C32 C31 C36 118.38(12)
C32 C31 C3 121.64(12)
C36 C31 C3 119.96(11)
C33 C32 C31 120.61(14)
C33 C32 H32 119.7
C31 C32 H32 119.7
C34 C33 C32 119.98(14)
C34 C33 H33 120.0
C32 C33 H33 120.0
C33 C34 C35 120.26(13)
C33 C34 H34 119.9
C35 C34 H34 119.9
C34 C35 C36 119.83(14)
C34 C35 H35 120.1
C36 C35 H35 120.1
C35 C36 C31 120.92(13)
C35 C36 H36 119.5
C31 C36 H36 119.5
C46 C41 C42 118.54(12)
C46 C41 C4 120.81(12)
C42 C41 C4 120.65(12)
C43 C42 C41 120.76(13)
C43 C42 H42 119.6
C41 C42 H42 119.6
C44 C43 C42 119.93(14)
C44 C43 H43 120.0
C42 C43 H43 120.0
C43 C44 C45 119.99(13)
C43 C44 H44 120.0
C45 C44 H44 120.0
C46 C45 C44 120.21(14)
C46 C45 H45 119.9
C44 C45 H45 119.9
C45 C46 C41 120.54(13)
C45 C46 H46 119.7
C41 C46 H46 119.7
C56 C51 C52 117.40(13)
C56 C51 C5 122.03(12)
C52 C51 C5 120.52(12)
C53 C52 C51 121.40(14)
C53 C52 H52 119.3
C51 C52 H52 119.3
C52 C53 C54 120.21(14)
C52 C53 H53 119.9
C54 C53 H53 119.9
C55 C54 C53 119.28(14)
C55 C54 H54 120.4
C53 C54 H54 120.4
C54 C55 C56 120.77(14)
C54 C55 H55 119.6
C56 C55 H55 119.6
C55 C56 C51 120.89(14)
C55 C56 H56 119.6
C51 C56 H56 119.6
C18 N1 C19 110.77(12)
C18 N1 C17 111.60(11)
C19 N1 C17 109.89(12)
C1 O1 H1 105.0(12)

loop_
_geom_bond_atom_site_label_1
_geom_bond_atom_site_label_2
_geom_bond_distance
C1 O1 1.4138(15)
C1 C5 1.5353(17)
C1 C2 1.5360(18)
C1 C11 1.5527(17)
C2 C3 1.3458(17)
C2 C21 1.4790(18)
C3 C31 1.4834(18)
C3 C4 1.4866(18)
C4 C5 1.3559(18)
C4 C41 1.4805(17)
C5 C51 1.4704(19)
C11 C16 1.4003(18)
C11 C12 1.4060(17)
C12 C13 1.4006(19)
C12 C17 1.5111(18)
C13 C14 1.375(2)
C13 H13 0.9300
C14 C15 1.379(2)
C14 H14 0.9300
C15 C16 1.3793(19)
C15 H15 0.9300
C16 H16 0.9300
C17 N1 1.4669(18)
C17 H17A 0.9700
C17 H17B 0.9700
C18 N1 1.4592(19)
C18 H18A 0.9600
C18 H18B 0.9600
C18 H18C 0.9600
C19 N1 1.4623(17)
C19 H19A 0.9600
C19 H19B 0.9600
C19 H19C 0.9600
C21 C26 1.390(2)
C21 C22 1.3952(19)
C22 C23 1.390(2)
C22 H22 0.9300
C23 C24 1.378(3)
C23 H23 0.9300
C24 C25 1.382(3)
C24 H24 0.9300
C25 C26 1.383(2)
C25 H25 0.9300
C26 H26 0.9300
C31 C32 1.3910(18)
C31 C36 1.3935(19)
C32 C33 1.390(2)
C32 H32 0.9300
C33 C34 1.378(2)
C33 H33 0.9300
C34 C35 1.378(2)
C34 H34 0.9300
C35 C36 1.385(2)
C35 H35 0.9300
C36 H36 0.9300
C41 C46 1.3937(18)
C41 C42 1.3967(18)
C42 C43 1.3861(19)
C42 H42 0.9300
C43 C44 1.381(2)
C43 H43 0.9300
C44 C45 1.385(2)
C44 H44 0.9300
C45 C46 1.3847(19)
C45 H45 0.9300
C46 H46 0.9300
C51 C56 1.3968(19)
C51 C52 1.4021(19)
C52 C53 1.381(2)
C52 H52 0.9300
C53 C54 1.384(2)
C53 H53 0.9300
C54 C55 1.380(2)
C54 H54 0.9300
C55 C56 1.385(2)
C55 H55 0.9300
C56 H56 0.9300
O1 H1 0.95(2)

loop_
_geom_hbond_atom_site_label_D
_geom_hbond_atom_site_label_H
_geom_hbond_atom_site_label_A
_geom_hbond_distance_DH
_geom_hbond_distance_HA
_geom_hbond_distance_DA
_geom_hbond_angle_DHA
O1 H1 N1 0.95(2) 1.80(2) 2.7089(14) 157.6(18)

loop_
_cod_related_entry_id
_cod_related_entry_database
_cod_related_entry_code
1 ChemSpider 21125486
